data_2009084
loop_
_publ_author_name
'Francisco, Regina H. P.'
'Gambardella, M. Teresa do P.'
'Rodrigues, Ana M. G. D.'
'de Paula, M.'
'de Sousa, Gerim\'ario F.'

_publ_section_title
;
 [\m-<i>N</i>,<i>N</i>'-Bis(2-pyridylethyl)oxamide]bis[acetatocopper(II)]
;
_journal_issue 11
_journal_name_full 'Acta Crystallographica Section C'
_journal_page_first 1791
_journal_page_last 1793
_journal_paper_doi 10.1107/S0108270199009476
_journal_volume 55
_journal_year 1999
_chemical_formula_iupac '[Cu2 (C2 H3 O2)2 (C16 H16 N4 O2)]'
_chemical_formula_moiety '[Cu2 (C2 H3 O2) 2 (C16 H16 N4 O2)]'
_chemical_formula_sum 'C20 H22 Cu2 N4 O6'
_chemical_formula_weight 541.34
_chemical_name_systematic
;
diacetate-\m-[N,N'-bis[2-(2-aminoethylpyridine]oxamide]dicopper(II)
;
_space_group_IT_number 14
_symmetry_cell_setting monoclinic
_symmetry_space_group_name_Hall '-P 2ybc'
_symmetry_space_group_name_H-M 'P 1 21/c 1'
_cell_angle_alpha 90.00
_cell_angle_beta 110.953(14)
_cell_angle_gamma 90.00
_cell_formula_units_Z 2
_cell_length_a 9.438(2)
_cell_length_b 12.6375(18)
_cell_length_c 9.7641(13)
_cell_measurement_reflns_used 25
_cell_measurement_temperature 293(2)
_cell_measurement_theta_max 18
_cell_measurement_theta_min 10
_cell_volume 1087.6(3)
_computing_cell_refinement 'CAD-4 Software'
_computing_data_collection 'CAD-4 Software (Enraf-Nonius, 1989)'
_computing_data_reduction 'SDP (Frenz, 1978)'
_computing_molecular_graphics 'ORTEPIII (Burnett & Johnson, 1996)'
_computing_publication_material SHELXL97
_computing_structure_refinement 'SHELXL97 (Sheldrick, 1997)'
_computing_structure_solution 'SHELXS86 (Sheldrick, 1985)'
_diffrn_ambient_temperature 293(2)
_diffrn_measurement_device_type 'Enraf-Nonius CAD-4'
_diffrn_measurement_method \w/2\q
_diffrn_radiation_monochromator graphite
_diffrn_radiation_source 'fine-focus sealed tube'
_diffrn_radiation_type 'Mo K\a'
_diffrn_radiation_wavelength 0.71073
_diffrn_reflns_av_R_equivalents 0.062
_diffrn_reflns_av_sigmaI/netI 0.0748
_diffrn_reflns_limit_h_max 0
_diffrn_reflns_limit_h_min -13
_diffrn_reflns_limit_k_max 17
_diffrn_reflns_limit_k_min 0
_diffrn_reflns_limit_l_max 13
_diffrn_reflns_limit_l_min -12
_diffrn_reflns_number 3334
_diffrn_reflns_theta_max 29.94
_diffrn_reflns_theta_min 2.31
_diffrn_standards_decay_% 0.29
_diffrn_standards_interval_time 120
_diffrn_standards_number 3
_exptl_absorpt_coefficient_mu 2.062
_exptl_absorpt_correction_T_max 0.814
_exptl_absorpt_correction_T_min 0.765
_exptl_absorpt_correction_type '\y scan'
_exptl_absorpt_process_details '(North et al., 1968)'
_exptl_crystal_colour blue
_exptl_crystal_density_diffrn 1.654
_exptl_crystal_density_method 'not measured'
_exptl_crystal_description prism
_exptl_crystal_F_000 856
_exptl_crystal_size_max 0.15
_exptl_crystal_size_mid 0.13
_exptl_crystal_size_min 0.10
_refine_diff_density_max 1.02
_refine_diff_density_min -0.85
_refine_ls_extinction_method none
_refine_ls_goodness_of_fit_ref 1.23
_refine_ls_hydrogen_treatment constr
_refine_ls_matrix_type full
_refine_ls_number_parameters 145
_refine_ls_number_reflns 3165
_refine_ls_number_restraints 0
_refine_ls_restrained_S_all 1.23
_refine_ls_R_factor_all 0.126
_refine_ls_R_factor_gt 0.056
_refine_ls_shift/su_max <0.001
_refine_ls_shift/su_mean 0.000
_refine_ls_structure_factor_coef Fsqd
_refine_ls_weighting_details 'w = 1/[\s^2^(Fo^2^)+(0.0869P)^2^+0.1585P] where P = (Fo^2^+2Fc^2^)/3'
_refine_ls_weighting_scheme calc
_refine_ls_wR_factor_ref 0.184
_reflns_number_gt 1945
_reflns_number_total 3165
_reflns_threshold_expression I>2\s(I)
_cod_data_source_file bk1463.cif
_cod_data_source_block I
_cod_depositor_comments
;
The following automatic conversions were performed:

'_refine_ls_weighting_scheme' value 'calc w =
1/[\s^2^(Fo^2^)+(0.0869P)^2^+0.1585P] where P = (Fo^2^+2Fc^2^)/3' was
changed to 'calc'. New tag '_refine_ls_weighting_details' was
created. The value of the new tag was set to 'w =
1/[\s^2^(Fo^2^)+(0.0869P)^2^+0.1585P] where P = (Fo^2^+2Fc^2^)/3'.

Automatic conversion script
Id: cif_fix_values 3143 2015-03-26 13:38:13Z robertas 
;
_cod_original_sg_symbol_H-M 'P 21/c'
_cod_database_code 2009084

loop_
_symmetry_equiv_pos_as_xyz
'x, y, z'
'-x, y+1/2, -z+1/2'
'-x, -y, -z'
'x, -y-1/2, z-1/2'

loop_
_atom_site_label
_atom_site_fract_x
_atom_site_fract_y
_atom_site_fract_z
_atom_site_U_iso_or_equiv
_atom_site_adp_type
_atom_site_calc_flag
_atom_site_refinement_flags
_atom_site_occupancy
_atom_site_disorder_assembly
_atom_site_disorder_group
_atom_site_type_symbol
Cu .02807(6) .20831(4) .03013(6) .02494(19) Uani d . 1 . . Cu
C1 -.0836(5) .0065(3) -.0478(5) .0217(8) Uani d . 1 . . C
O1 -.1583(4) -.0772(3) -.0973(4) .0316(7) Uani d . 1 . . O
N1 -.1288(4) .1035(3) -.0654(4) .0280(8) Uani d . 1 . . N
C2 -.2839(5) .1268(4) -.1538(6) .0390(13) Uani d . 1 . . C
HC2A -.3443 .1297 -.0917 .047 Uiso calc R 1 . . H
HC2B -.3240 .0708 -.2250 .047 Uiso calc R 1 . . H
C3 -.2960(6) .2317(4) -.2331(6) .0386(12) Uani d . 1 . . C
HC3A -.2267 .2310 -.2863 .046 Uiso calc R 1 . . H
HC3B -.3981 .2390 -.3043 .046 Uiso calc R 1 . . H
C4 -.2606(6) .3268(4) -.1318(6) .0343(11) Uani d . 1 . . C
C5 -.3644(7) .4087(5) -.1563(7) .0476(15) Uani d . 1 . . C
HC5 -.4575 .4042 -.2330 .057 Uiso calc R 1 . . H
C6 -.3298(7) .4969(4) -.0670(7) .0457(14) Uani d . 1 . . C
HC6 -.3983 .5525 -.0831 .055 Uiso calc R 1 . . H
C7 -.1923(7) .5009(4) .0458(6) .0394(13) Uani d . 1 . . C
HC7 -.1648 .5600 .1063 .047 Uiso calc R 1 . . H
C8 -.0964(6) .4165(4) .0678(6) .0333(10) Uani d . 1 . . C
HC8 -.0053 .4184 .1473 .040 Uiso calc R 1 . . H
N2 -.1269(4) .3305(3) -.0196(4) .0267(8) Uani d . 1 . . N
O2 .1986(4) .2873(3) .1666(3) .0280(7) Uani d . 1 . . O
O3 .0916(4) .2514(3) .3294(4) .0325(7) Uani d . 1 . . O
C9 .2003(5) .2827(4) .2980(5) .0255(9) Uani d . 1 . . C
C10 .3440(7) .3134(7) .4145(7) .0557(18) Uani d . 1 . . C
H10A .4155 .3357 .3710 .067 Uiso calc R 1 . . H
H10B .3844 .2539 .4776 .067 Uiso calc R 1 . . H
H10C .3255 .3705 .4708 .067 Uiso calc R 1 . . H

loop_
_atom_site_aniso_label
_atom_site_aniso_U_11
_atom_site_aniso_U_22
_atom_site_aniso_U_33
_atom_site_aniso_U_12
_atom_site_aniso_U_13
_atom_site_aniso_U_23
Cu .0242(3) .0205(3) .0283(3) -.0001(2) .0073(2) -.0018(2)
C1 .022(2) .023(2) .023(2) -.0031(16) .0108(16) -.0013(15)
O1 .0191(15) .0229(16) .045(2) .0008(13) .0018(13) -.0002(14)
N1 .0210(18) .0165(17) .038(2) .0012(13) .0005(16) -.0082(15)
C2 .013(2) .034(3) .056(3) .0076(19) -.004(2) -.007(3)
C3 .034(3) .040(3) .033(3) .012(2) .001(2) -.003(2)
C4 .035(3) .032(2) .037(3) -.002(2) .014(2) .002(2)
C5 .040(3) .038(3) .052(3) .018(2) .001(3) .005(3)
C6 .042(3) .036(3) .055(4) .020(2) .013(3) .002(3)
C7 .045(3) .027(2) .045(3) .005(2) .014(2) .000(2)
C8 .033(3) .024(2) .039(3) .0021(19) .009(2) .002(2)
N2 .028(2) .0265(18) .0253(18) .0023(16) .0099(15) -.0005(15)
O2 .0283(16) .0283(16) .0256(16) -.0045(14) .0076(13) -.0024(13)
O3 .0356(18) .0320(17) .0268(16) -.0029(15) .0075(15) .0028(14)
C9 .025(2) .026(2) .029(2) .0014(18) .0142(18) .0053(17)
C10 .032(3) .095(5) .043(3) -.001(3) .017(3) -.005(3)

loop_
_atom_type_symbol
_atom_type_description
_atom_type_scat_dispersion_real
_atom_type_scat_dispersion_imag
_atom_type_scat_source
Cu Cu 0.3201 1.2651 'International Tables Vol C Tables 4.2.6.8 and 6.1.1.4'
O O 0.0106 0.0060 'International Tables Vol C Tables 4.2.6.8 and 6.1.1.4'
N N 0.0061 0.0033 'International Tables Vol C Tables 4.2.6.8 and 6.1.1.4'
C C 0.0033 0.0016 'International Tables Vol C Tables 4.2.6.8 and 6.1.1.4'
H H 0.0000 0.0000 'International Tables Vol C Tables 4.2.6.8 and 6.1.1.4'

loop_
_geom_angle_atom_site_label_1
_geom_angle_atom_site_label_2
_geom_angle_atom_site_label_3
_geom_angle_site_symmetry_1
_geom_angle_site_symmetry_3
_geom_angle
_geom_angle_publ_flag
N1 Cu O2 . . 165.47(16) no
N1 Cu O1 . 3 82.47(15) yes
O2 Cu O1 . 3 86.61(13) yes
N1 Cu N2 . . 92.44(15) yes
O2 Cu N2 . . 96.86(15) yes
O1 Cu N2 3 . 170.14(15) no
N1 Cu O3 . 4_565 97.28(16) yes
O2 Cu O3 . 4_565 93.75(13) yes
O1 Cu O3 3 4_565 98.27(14) yes
N2 Cu O3 . 4_565 90.73(14) yes
N1 Cu O3 . . 118.01(15) yes
O2 Cu O3 . . 51.48(12) yes
O1 Cu O3 3 . 86.72(13) yes
N2 Cu O3 . . 88.24(13) yes
O3 Cu O3 4_565 . 144.72(12) yes
O1 C1 N1 . . 129.1(4) yes
O1 C1 C1 . 3 117.2(5) yes
N1 C1 C1 . 3 113.8(5) no
C1 O1 Cu . 3 111.6(3) no
C1 N1 C2 . . 119.5(4) yes
C1 N1 Cu . . 115.0(3) yes
C2 N1 Cu . . 125.6(3) yes
N1 C2 C3 . . 111.1(4) no
C4 C3 C2 . . 113.6(5) no
N2 C4 C5 . . 121.0(5) no
N2 C4 C3 . . 118.9(5) no
C5 C4 C3 . . 120.1(5) no
C6 C5 C4 . . 120.0(5) no
C7 C6 C5 . . 118.7(5) no
C6 C7 C8 . . 118.8(5) no
N2 C8 C7 . . 123.4(5) no
C4 N2 C8 . . 118.0(4) yes
C4 N2 Cu . . 123.1(3) yes
C8 N2 Cu . . 118.8(3) yes
C9 O2 Cu . . 111.8(3) no
C9 O3 Cu . 4_566 129.2(3) no
C9 O3 Cu . . 72.1(3) no
Cu O3 Cu 4_566 . 154.40(16) no
O3 C9 O2 . . 123.3(4) no
O3 C9 C10 . . 120.5(4) no
O2 C9 C10 . . 116.1(4) no

loop_
_geom_bond_atom_site_label_1
_geom_bond_atom_site_label_2
_geom_bond_site_symmetry_2
_geom_bond_distance
_geom_bond_publ_flag
Cu N1 . 1.957(4) yes
Cu O2 . 1.957(3) yes
Cu O1 3 2.028(3) yes
Cu N2 . 2.062(4) yes
Cu O3 4_565 2.302(4) yes
Cu O3 . 2.818(4) yes
C1 O1 . 1.266(5) yes
C1 N1 . 1.290(6) yes
C1 C1 3 1.528(9) yes
O1 Cu 3 2.028(3) no
N1 C2 . 1.439(5) no
C2 C3 . 1.519(8) no
C3 C4 . 1.516(7) no
C4 N2 . 1.344(6) no
C4 C5 . 1.385(7) no
C5 C6 . 1.380(8) no
C6 C7 . 1.370(8) no
C7 C8 . 1.365(7) no
C8 N2 . 1.347(6) no
O2 C9 . 1.279(5) yes
O3 C9 . 1.236(5) yes
O3 Cu 4_566 2.302(4) no
C9 C10 . 1.477(8) no
